data_7107004
loop_
_publ_author_name
'Srinu Tothadi'
'Arijit Mukherjee'
'Gautam R. Desiraju'

_publ_section_title
;
 Shape and size mimicry in the design of ternary molecular solids: towards
 a robust strategy for crystal engineering
;
_journal_name_full Chem.Commun.
_journal_page_first 12080
_journal_paper_doi 10.1039/c1cc14567c
_journal_volume 47
_journal_year 2011
_chemical_formula_sum 'C36 H32 N4 O4'
_chemical_formula_weight 584.66
_chemical_name_systematic
;
?
;
_space_group_IT_number 14
_symmetry_cell_setting monoclinic
_symmetry_space_group_name_Hall '-P 2ybc'
_symmetry_space_group_name_H-M 'P 1 21/c 1'
_atom_sites_solution_hydrogens geom
_atom_sites_solution_primary direct
_atom_sites_solution_secondary difmap
_audit_creation_method SHELXL-97
_cell_angle_alpha 90.00
_cell_angle_beta 125.572(7)
_cell_angle_gamma 90.00
_cell_formula_units_Z 2
_cell_length_a 7.6576(9)
_cell_length_b 19.710(2)
_cell_length_c 11.6365(12)
_cell_measurement_reflns_used 12950
_cell_measurement_temperature 150(2)
_cell_measurement_theta_max 27.6
_cell_measurement_theta_min 3.1
_cell_volume 1428.6(3)
_computing_cell_refinement 'CrystalClear-SM Expert 2.0 rc14 (Rigaku, 2009)'
_computing_data_collection 'CrystalClear-SM Expert 2.0 rc14 (Rigaku, 2009)'
_computing_data_reduction 'CrystalClear-SM Expert 2.0 rc14 (Rigaku, 2009)'
_computing_structure_refinement 'SHELXL-97 (Sheldrick, 2008)'
_computing_structure_solution 'SHELXL-97 (Sheldrick, 2008)'
_diffrn_ambient_temperature 150(2)
_diffrn_detector_area_resol_mean 13.6612
_diffrn_measured_fraction_theta_full 0.999
_diffrn_measured_fraction_theta_max 0.999
_diffrn_measurement_device 'XtaLABmini: Fixed Chi 2 circle'
_diffrn_measurement_device_type 'Rigaku Mercury375R (2x2 bin mode)'
_diffrn_radiation_monochromator graphite
_diffrn_radiation_source 'fine-focus sealed tube'
_diffrn_radiation_type MoK\a
_diffrn_radiation_wavelength 0.71073
_diffrn_reflns_av_R_equivalents 0.0314
_diffrn_reflns_av_sigmaI/netI 0.0239
_diffrn_reflns_limit_h_max 9
_diffrn_reflns_limit_h_min -9
_diffrn_reflns_limit_k_max 25
_diffrn_reflns_limit_k_min -25
_diffrn_reflns_limit_l_max 15
_diffrn_reflns_limit_l_min -15
_diffrn_reflns_number 14793
_diffrn_reflns_theta_full 27.48
_diffrn_reflns_theta_max 27.48
_diffrn_reflns_theta_min 3.27
_exptl_absorpt_coefficient_mu 0.090
_exptl_absorpt_correction_T_max 0.9911
_exptl_absorpt_correction_T_min 0.9564
_exptl_absorpt_correction_type multi-scan
_exptl_absorpt_process_details 'Jacobson, R. (1998) Private communication'
_exptl_crystal_colour yellow
_exptl_crystal_density_diffrn 1.359
_exptl_crystal_density_method 'not measured'
_exptl_crystal_description block
_exptl_crystal_F_000 616
_exptl_crystal_size_max 0.50
_exptl_crystal_size_mid 0.30
_exptl_crystal_size_min 0.10
_refine_diff_density_max 0.232
_refine_diff_density_min -0.261
_refine_diff_density_rms 0.042
_refine_ls_extinction_method none
_refine_ls_goodness_of_fit_ref 1.048
_refine_ls_hydrogen_treatment constr
_refine_ls_matrix_type full
_refine_ls_number_parameters 200
_refine_ls_number_reflns 3280
_refine_ls_number_restraints 0
_refine_ls_restrained_S_all 1.048
_refine_ls_R_factor_all 0.0522
_refine_ls_R_factor_gt 0.0420
_refine_ls_shift/su_max 0.000
_refine_ls_shift/su_mean 0.000
_refine_ls_structure_factor_coef Fsqd
_refine_ls_weighting_details 'calc w=1/[\s^2^(Fo^2^)+(0.0430P)^2^+0.5808P] where P=(Fo^2^+2Fc^2^)/3'
_refine_ls_weighting_scheme calc
_refine_ls_wR_factor_gt 0.0975
_refine_ls_wR_factor_ref 0.1023
_reflns_number_gt 2732
_reflns_number_total 3280
_reflns_threshold_expression >2\s(I)
_cod_data_source_file c1cc14567c.txt
_cod_data_source_block mres_bipy_phenazine
_cod_original_sg_symbol_H-M 'P 21/c'
_cod_database_code 7107004

loop_
_symmetry_equiv_pos_as_xyz
'x, y, z'
'-x, y+1/2, -z+1/2'
'-x, -y, -z'
'x, -y-1/2, z-1/2'

loop_
_atom_site_label
_atom_site_type_symbol
_atom_site_fract_x
_atom_site_fract_y
_atom_site_fract_z
_atom_site_U_iso_or_equiv
_atom_site_adp_type
_atom_site_occupancy
_atom_site_symmetry_multiplicity
_atom_site_calc_flag
_atom_site_refinement_flags
N1 N 0.59943(19) -0.06409(6) 0.55706(12) 0.0243(3) Uani 1 1 d .
C1 C 0.6817(2) -0.00661(7) 0.63159(15) 0.0228(3) Uani 1 1 d .
C2 C 0.4177(2) -0.05817(7) 0.42559(14) 0.0224(3) Uani 1 1 d .
C3 C 0.3228(2) -0.11706(7) 0.34022(16) 0.0273(3) Uani 1 1 d .
H3 H 0.3866 -0.1602 0.3768 0.033 Uiso 1 1 calc R
C4 C 0.1418(2) -0.11181(7) 0.20698(16) 0.0292(3) Uani 1 1 d .
H4 H 0.0801 -0.1515 0.1507 0.035 Uiso 1 1 calc R
C5 C 0.0430(2) -0.04794(8) 0.15031(15) 0.0286(3) Uani 1 1 d .
H5 H -0.0836 -0.0455 0.0565 0.034 Uiso 1 1 calc R
C6 C 0.8737(2) -0.00966(7) 0.77229(15) 0.0271(3) Uani 1 1 d .
H6 H 0.9428 -0.0520 0.8114 0.033 Uiso 1 1 calc R
N3 N -0.41424(18) -0.08456(6) 0.18620(12) 0.0237(3) Uani 1 1 d .
C7 C -0.4169(2) -0.01759(7) 0.20134(15) 0.0271(3) Uani 1 1 d .
H7 H -0.5326 0.0076 0.1253 0.033 Uiso 1 1 calc R
C8 C -0.2607(2) 0.01737(7) 0.32148(14) 0.0248(3) Uani 1 1 d .
H8 H -0.2720 0.0651 0.3269 0.030 Uiso 1 1 calc R
C9 C -0.0871(2) -0.01753(6) 0.43433(13) 0.0173(3) Uani 1 1 d .
C10 C -0.0848(2) -0.08729(7) 0.41853(14) 0.0265(3) Uani 1 1 d .
H10 H 0.0295 -0.1138 0.4923 0.032 Uiso 1 1 calc R
C11 C -0.2492(2) -0.11809(7) 0.29511(15) 0.0291(3) Uani 1 1 d .
H11 H -0.2443 -0.1659 0.2875 0.035 Uiso 1 1 calc R
O1 O 0.27804(15) -0.15324(5) 0.95205(9) 0.0210(2) Uani 1 1 d .
H1O H 0.3864 -0.1307 1.0327 0.031 Uiso 1 1 d R
O2 O 0.10814(15) -0.24751(5) 0.52443(9) 0.0232(2) Uani 1 1 d .
H2O H 0.1729 -0.2754 0.4990 0.035 Uiso 1 1 d R
C12 C -0.0384(2) -0.20937(7) 0.68737(14) 0.0222(3) Uani 1 1 d .
H12A H -0.0436 -0.2417 0.7493 0.033 Uiso 1 1 calc R
H12B H -0.1237 -0.2268 0.5904 0.033 Uiso 1 1 calc R
H12C H -0.0972 -0.1657 0.6899 0.033 Uiso 1 1 calc R
C13 C 0.1913(2) -0.19998(6) 0.73731(13) 0.0168(3) Uani 1 1 d .
C14 C 0.2596(2) -0.21933(6) 0.65375(13) 0.0184(3) Uani 1 1 d .
C15 C 0.4690(2) -0.20860(7) 0.69688(14) 0.0230(3) Uani 1 1 d .
H15 H 0.5108 -0.2208 0.6371 0.028 Uiso 1 1 calc R
C16 C 0.6159(2) -0.17988(7) 0.82794(15) 0.0254(3) Uani 1 1 d .
H16 H 0.7596 -0.1727 0.8583 0.030 Uiso 1 1 calc R
C17 C 0.5562(2) -0.16145(7) 0.91525(14) 0.0219(3) Uani 1 1 d .
H17 H 0.6585 -0.1424 1.0056 0.026 Uiso 1 1 calc R
C18 C 0.3449(2) -0.17114(6) 0.86927(13) 0.0171(3) Uani 1 1 d .

loop_
_atom_site_aniso_label
_atom_site_aniso_U_11
_atom_site_aniso_U_22
_atom_site_aniso_U_33
_atom_site_aniso_U_23
_atom_site_aniso_U_13
_atom_site_aniso_U_12
N1 0.0250(6) 0.0214(6) 0.0264(6) 0.0006(5) 0.0150(5) 0.0005(5)
C1 0.0235(7) 0.0236(7) 0.0252(7) -0.0011(5) 0.0164(6) -0.0023(5)
C2 0.0226(7) 0.0233(7) 0.0247(7) 0.0008(5) 0.0157(6) 0.0000(5)
C3 0.0291(8) 0.0224(7) 0.0319(8) -0.0014(6) 0.0187(7) -0.0005(6)
C4 0.0298(8) 0.0271(7) 0.0330(8) -0.0076(6) 0.0195(7) -0.0073(6)
C5 0.0226(7) 0.0351(8) 0.0230(7) -0.0012(6) 0.0104(6) -0.0041(6)
C6 0.0256(7) 0.0266(7) 0.0275(7) 0.0034(6) 0.0145(6) 0.0013(6)
N3 0.0225(6) 0.0264(6) 0.0202(6) -0.0060(5) 0.0112(5) -0.0044(5)
C7 0.0213(7) 0.0276(7) 0.0214(7) 0.0013(6) 0.0061(6) 0.0014(6)
C8 0.0232(7) 0.0183(6) 0.0232(7) 0.0000(5) 0.0080(6) 0.0002(5)
C9 0.0177(6) 0.0188(6) 0.0156(6) 0.0003(5) 0.0098(5) -0.0011(5)
C10 0.0277(7) 0.0191(7) 0.0197(7) 0.0003(5) 0.0064(6) 0.0037(6)
C11 0.0328(8) 0.0197(7) 0.0268(7) -0.0050(5) 0.0128(7) -0.0006(6)
O1 0.0217(5) 0.0234(5) 0.0168(4) -0.0047(4) 0.0106(4) -0.0054(4)
O2 0.0213(5) 0.0271(5) 0.0173(5) -0.0050(4) 0.0090(4) 0.0022(4)
C12 0.0186(6) 0.0241(7) 0.0213(7) -0.0054(5) 0.0101(6) -0.0031(5)
C13 0.0166(6) 0.0137(6) 0.0176(6) 0.0020(5) 0.0086(5) 0.0011(5)
C14 0.0198(6) 0.0154(6) 0.0155(6) 0.0017(5) 0.0078(5) 0.0018(5)
C15 0.0218(7) 0.0268(7) 0.0235(7) 0.0010(5) 0.0149(6) 0.0031(5)
C16 0.0161(6) 0.0311(7) 0.0277(7) 0.0016(6) 0.0120(6) 0.0001(5)
C17 0.0173(6) 0.0235(6) 0.0182(6) -0.0002(5) 0.0066(5) -0.0019(5)
C18 0.0198(6) 0.0145(6) 0.0166(6) 0.0024(5) 0.0104(5) 0.0005(5)

loop_
_atom_type_symbol
_atom_type_description
_atom_type_scat_dispersion_real
_atom_type_scat_dispersion_imag
_atom_type_scat_source
C C 0.0033 0.0016 'International Tables Vol C Tables 4.2.6.8 and 6.1.1.4'
H H 0.0000 0.0000 'International Tables Vol C Tables 4.2.6.8 and 6.1.1.4'
N N 0.0061 0.0033 'International Tables Vol C Tables 4.2.6.8 and 6.1.1.4'
O O 0.0106 0.0060 'International Tables Vol C Tables 4.2.6.8 and 6.1.1.4'

loop_
_geom_angle_atom_site_label_1
_geom_angle_atom_site_label_2
_geom_angle_atom_site_label_3
_geom_angle
_geom_angle_site_symmetry_1
_geom_angle_site_symmetry_3
C1 N1 C2 116.61(12) . .
N1 C1 C6 119.24(13) . .
N1 C1 C2 121.91(13) . 3_656
C6 C1 C2 118.85(12) . 3_656
N1 C2 C3 119.56(13) . .
N1 C2 C1 121.48(12) . 3_656
C3 C2 C1 118.96(13) . 3_656
C4 C3 C2 120.27(13) . .
C4 C3 H3 119.9 . .
C2 C3 H3 119.9 . .
C3 C4 C5 120.91(14) . .
C3 C4 H4 119.5 . .
C5 C4 H4 119.5 . .
C6 C5 C4 121.12(14) 3_656 .
C6 C5 H5 119.4 3_656 .
C4 C5 H5 119.4 . .
C5 C6 C1 119.89(13) 3_656 .
C5 C6 H6 120.1 3_656 .
C1 C6 H6 120.1 . .
C11 N3 C7 116.35(12) . .
N3 C7 C8 123.77(13) . .
N3 C7 H7 118.1 . .
C8 C7 H7 118.1 . .
C7 C8 C9 119.83(13) . .
C7 C8 H8 120.1 . .
C9 C8 H8 120.1 . .
C10 C9 C8 116.33(12) . .
C10 C9 C9 121.46(14) . 3_556
C8 C9 C9 122.20(14) . 3_556
C11 C10 C9 119.87(13) . .
C11 C10 H10 120.1 . .
C9 C10 H10 120.1 . .
N3 C11 C10 123.83(13) . .
N3 C11 H11 118.1 . .
C10 C11 H11 118.1 . .
C18 O1 H1O 110.7 . .
C14 O2 H2O 109.4 . .
C13 C12 H12A 109.5 . .
C13 C12 H12B 109.5 . .
H12A C12 H12B 109.5 . .
C13 C12 H12C 109.5 . .
H12A C12 H12C 109.5 . .
H12B C12 H12C 109.5 . .
C14 C13 C18 117.22(11) . .
C14 C13 C12 121.50(11) . .
C18 C13 C12 121.27(11) . .
O2 C14 C15 121.25(12) . .
O2 C14 C13 116.91(11) . .
C15 C14 C13 121.80(12) . .
C16 C15 C14 119.20(12) . .
C16 C15 H15 120.4 . .
C14 C15 H15 120.4 . .
C15 C16 C17 120.83(12) . .
C15 C16 H16 119.6 . .
C17 C16 H16 119.6 . .
C16 C17 C18 119.28(12) . .
C16 C17 H17 120.4 . .
C18 C17 H17 120.4 . .
O1 C18 C17 121.31(12) . .
O1 C18 C13 117.06(11) . .
C17 C18 C13 121.63(12) . .

loop_
_geom_bond_atom_site_label_1
_geom_bond_atom_site_label_2
_geom_bond_distance
_geom_bond_site_symmetry_2
N1 C1 1.3404(18) .
N1 C2 1.3467(18) .
C1 C6 1.430(2) .
C1 C2 1.4363(19) 3_656
C2 C3 1.4220(19) .
C2 C1 1.4363(19) 3_656
C3 C4 1.355(2) .
C3 H3 0.9500 .
C4 C5 1.418(2) .
C4 H4 0.9500 .
C5 C6 1.356(2) 3_656
C5 H5 0.9500 .
C6 C5 1.356(2) 3_656
C6 H6 0.9500 .
N3 C11 1.3327(19) .
N3 C7 1.3335(18) .
C7 C8 1.3836(19) .
C7 H7 0.9500 .
C8 C9 1.3903(18) .
C8 H8 0.9500 .
C9 C10 1.3886(18) .
C9 C9 1.490(2) 3_556
C10 C11 1.3829(19) .
C10 H10 0.9500 .
C11 H11 0.9500 .
O1 C18 1.3742(15) .
O1 H1O 0.9277 .
O2 C14 1.3740(15) .
O2 H2O 0.8982 .
C12 C13 1.5092(18) .
C12 H12A 0.9800 .
C12 H12B 0.9800 .
C12 H12C 0.9800 .
C13 C14 1.3988(18) .
C13 C18 1.4010(18) .
C14 C15 1.3894(19) .
C15 C16 1.384(2) .
C15 H15 0.9500 .
C16 C17 1.3833(19) .
C16 H16 0.9500 .
C17 C18 1.3908(18) .
C17 H17 0.9500 .

loop_
_geom_torsion_atom_site_label_1
_geom_torsion_atom_site_label_2
_geom_torsion_atom_site_label_3
_geom_torsion_atom_site_label_4
_geom_torsion
_geom_torsion_site_symmetry_1
_geom_torsion_site_symmetry_4
C2 N1 C1 C6 179.57(12) . .
C2 N1 C1 C2 -0.3(2) . 3_656
C1 N1 C2 C3 179.45(12) . .
C1 N1 C2 C1 0.3(2) . 3_656
N1 C2 C3 C4 -179.01(13) . .
C1 C2 C3 C4 0.2(2) 3_656 .
C2 C3 C4 C5 -0.3(2) . .
C3 C4 C5 C6 -0.2(2) . 3_656
N1 C1 C6 C5 -179.01(13) . 3_656
C2 C1 C6 C5 0.9(2) 3_656 3_656
C11 N3 C7 C8 -0.1(2) . .
N3 C7 C8 C9 0.9(2) . .
C7 C8 C9 C10 -0.9(2) . .
C7 C8 C9 C9 179.27(15) . 3_556
C8 C9 C10 C11 0.2(2) . .
C9 C9 C10 C11 -179.97(15) 3_556 .
C7 N3 C11 C10 -0.7(2) . .
C9 C10 C11 N3 0.6(2) . .
C18 C13 C14 O2 -179.93(10) . .
C12 C13 C14 O2 -0.24(17) . .
C18 C13 C14 C15 -2.05(18) . .
C12 C13 C14 C15 177.65(12) . .
O2 C14 C15 C16 179.81(12) . .
C13 C14 C15 C16 2.0(2) . .
C14 C15 C16 C17 -0.5(2) . .
C15 C16 C17 C18 -0.9(2) . .
C16 C17 C18 O1 -179.62(12) . .
C16 C17 C18 C13 0.86(19) . .
C14 C13 C18 O1 -178.94(10) . .
C12 C13 C18 O1 1.36(17) . .
C14 C13 C18 C17 0.60(18) . .
C12 C13 C18 C17 -179.10(12) . .
